data_9008297
loop_
_publ_author_name
'Perdikatsis, B.'
'Burzlaff, H.'

_publ_section_title
;
 Strukturverfeinerung am talk Mg3[(OH)2Si4O10]
;
_journal_name_full 'Zeitschrift fur Kristallographie'
_journal_page_first 177
_journal_page_last 186
_journal_volume 156
_journal_year 1981
_chemical_compound_source 'Harford County, Maryland, USA'
_chemical_formula_sum 'H2 Mg3 O12 Si4'
_chemical_name_mineral Talc
_space_group_IT_number 2
_symmetry_space_group_name_Hall '-P 1 (1/2*x+1/2*y,1/2*x-1/2*y,-z)'
_symmetry_space_group_name_H-M 'C -1'
_cell_angle_alpha 90.46
_cell_angle_beta 98.68
_cell_angle_gamma 90.09
_cell_length_a 5.290
_cell_length_b 9.173
_cell_length_c 9.460
_cell_formula_units_Z 2
_cell_volume 453.774
_database_code_amcsd 0010839
_exptl_crystal_density_diffrn 2.776
_cod_original_formula_sum 'Si4 Mg3 O12 H2'
_cod_database_code 9008297

loop_
_space_group_symop_operation_xyz
x,y,z
1/2+x,1/2+y,z
-x,-y,-z
1/2-x,1/2-y,-z

loop_
_atom_site_aniso_label
_atom_site_aniso_U_11
_atom_site_aniso_U_22
_atom_site_aniso_U_33
_atom_site_aniso_U_12
_atom_site_aniso_U_13
_atom_site_aniso_U_23
Si1 0.00870 0.00740 0.00950 0.00020 0.00140 0.00000
Si2 0.00860 0.00740 0.00970 0.00030 0.00190 -0.00030
Mg1 0.00760 0.00690 0.00970 0.00010 0.00170 -0.00010
Mg2 0.00780 0.00690 0.01010 0.00000 0.00150 -0.00040
O1 0.01000 0.00940 0.01060 0.00000 0.00170 -0.00010
O2 0.01210 0.01020 0.01100 0.00050 0.00170 -0.00010
O3 0.01030 0.00940 0.00970 0.00000 0.00120 0.00000
O4 0.01040 0.01360 0.01330 0.00440 0.00150 -0.00100
O5 0.01120 0.01410 0.01240 -0.00320 0.00220 0.00000
O6 0.01620 0.00850 0.01200 0.00020 0.00240 0.00020

loop_
_atom_site_label
_atom_site_fract_x
_atom_site_fract_y
_atom_site_fract_z
_atom_site_U_iso_or_equiv
Si1 0.24527 0.50259 0.29093 ?
Si2 0.24590 0.83587 0.29108 ?
Mg1 0.00000 0.00000 0.00000 ?
Mg2 0.50012 0.83332 0.99994 ?
O1 0.19910 0.83440 0.11760 ?
O2 0.69700 0.66740 0.11260 ?
O3 0.19800 0.50120 0.11760 ?
O4 0.01990 0.92870 0.34810 ?
O5 0.52020 0.91090 0.34940 ?
O6 0.24290 0.66990 0.34840 ?
H 0.71900 0.66900 0.20300 0.00760

loop_
_cod_related_entry_id
_cod_related_entry_database
_cod_related_entry_code
1 AMCSD 0010839
